data_4129999
loop_
_publ_author_name
'Iovan, Diana A.'
'Betley, Theodore A.'

_publ_section_title
;
 Characterization of Iron-Imido Species Relevant for N-Group Transfer
 Chemistry.
;
_journal_issue 6
_journal_name_full 'Journal of the American Chemical Society'
_journal_page_first 1983
_journal_page_last 1993
_journal_paper_doi 10.1021/jacs.5b12582
_journal_volume 138
_journal_year 2016
_chemical_formula_moiety 'C35 H42 Cl3 Fe N3, C6 H5 F'
_chemical_formula_sum 'C41 H47 Cl3 F Fe N3'
_chemical_formula_weight 763.01
_space_group_crystal_system monoclinic
_space_group_IT_number 14
_space_group_name_Hall '-P 2ybc'
_space_group_name_H-M_alt 'P 1 21/c 1'
_atom_sites_solution_hydrogens geom
_audit_creation_date 2015-08-08
_audit_creation_method
;
Olex2 1.2
(compiled 2015.01.26 svn.r3150 for OlexSys, GUI svn.r4998)
;
_cell_angle_alpha 90
_cell_angle_beta 93.660(3)
_cell_angle_gamma 90
_cell_formula_units_Z 4
_cell_length_a 12.1706(18)
_cell_length_b 16.847(3)
_cell_length_c 19.035(3)
_cell_measurement_reflns_used 9987
_cell_measurement_temperature 100(1)
_cell_measurement_theta_max 24.99
_cell_measurement_theta_min 2.28
_cell_volume 3894.9(11)
_computing_cell_refinement 'SAINT v8.34A (Bruker, 2013)'
_computing_data_collection 'APEX2 v2014.9-0 (Bruker-AXS, 2014)'
_computing_data_reduction 'SAINT v8.34A (Bruker, 2013)'
_computing_molecular_graphics 'Olex2 (Dolomanov et al., 2009)'
_computing_publication_material 'Olex2 (Dolomanov et al., 2009)'
_computing_structure_refinement 'XLMP (Sheldrick, 2008)'
_computing_structure_solution 'SHELXS-97 (Sheldrick, 2008)'
_diffrn_ambient_temperature 100.01
_diffrn_measured_fraction_theta_full 0.991
_diffrn_measured_fraction_theta_max 0.991
_diffrn_measurement_device_type 'Bruker APEX-II CCD'
_diffrn_measurement_method 'phi and omega scans'
_diffrn_radiation_type MoK\a
_diffrn_radiation_wavelength 0.71073
_diffrn_reflns_av_R_equivalents 0.0615
_diffrn_reflns_av_unetI/netI 0.0369
_diffrn_reflns_Laue_measured_fraction_full 0.991
_diffrn_reflns_Laue_measured_fraction_max 0.991
_diffrn_reflns_limit_h_max 14
_diffrn_reflns_limit_h_min -14
_diffrn_reflns_limit_k_max 19
_diffrn_reflns_limit_k_min -20
_diffrn_reflns_limit_l_max 22
_diffrn_reflns_limit_l_min -22
_diffrn_reflns_number 56642
_diffrn_reflns_point_group_measured_fraction_full 0.991
_diffrn_reflns_point_group_measured_fraction_max 0.991
_diffrn_reflns_theta_full 25.148
_diffrn_reflns_theta_max 25.148
_diffrn_reflns_theta_min 1.616
_diffrn_source 'fine-focus sealed tube'
_exptl_absorpt_coefficient_mu 0.630
_exptl_absorpt_correction_T_max 0.934
_exptl_absorpt_correction_T_min 0.759
_exptl_absorpt_correction_type multi-scan
_exptl_crystal_colour green
_exptl_crystal_density_diffrn 1.301
_exptl_crystal_description block
_exptl_crystal_F_000 1600
_exptl_crystal_size_max 0.45
_exptl_crystal_size_mid 0.35
_exptl_crystal_size_min 0.22
_refine_diff_density_max 0.900
_refine_diff_density_min -0.805
_refine_diff_density_rms 0.083
_refine_ls_extinction_method none
_refine_ls_goodness_of_fit_ref 1.037
_refine_ls_hydrogen_treatment constr
_refine_ls_matrix_type full
_refine_ls_number_parameters 422
_refine_ls_number_reflns 6907
_refine_ls_number_restraints 7
_refine_ls_restrained_S_all 1.040
_refine_ls_R_factor_all 0.0789
_refine_ls_R_factor_gt 0.0559
_refine_ls_shift/su_max 0.000
_refine_ls_shift/su_mean 0.000
_refine_ls_structure_factor_coef Fsqd
_refine_ls_weighting_details 'w=1/[\s^2^(Fo^2^)+(0.0779P)^2^+8.3128P] where P=(Fo^2^+2Fc^2^)/3'
_refine_ls_weighting_scheme calc
_refine_ls_wR_factor_gt 0.1471
_refine_ls_wR_factor_ref 0.1632
_reflns_Friedel_coverage 0.000
_reflns_number_gt 5199
_reflns_number_total 6907
_reflns_threshold_expression 'I > 2\s(I)'
_cod_data_source_file ja5b12582_si_002.cif
_cod_data_source_block feclnphdip_iminyl
_cod_original_cell_volume 3895.0(10)
_cod_database_code 4129999
_shelx_space_group_comment
;
The symmetry employed for this shelxl refinement is uniquely defined
by the following loop, which should always be used as a source of
symmetry information in preference to the above space-group names.
They are only intended as comments.
;
_shelx_estimated_absorpt_t_max 0.874
_shelx_estimated_absorpt_t_min 0.765
_olex2_refinement_description
;
1. Fixed Uiso
 At 1.2 times of:
  All C(H) groups
 At 1.5 times of:
  All C(H,H,H) groups
2. Rigid bond restraints
 F1, C5
 with sigma for 1-2 distances of 0.01 and sigma for 1-3 distances of 0.01
3. Uiso/Uaniso restraints and constraints
F1 \\sim C5: within 1.7A with sigma of 0.04 and sigma for terminal atoms of 0.08
Uanis(C1A) = Uanis(C1B)
Uanis(C3A) = Uanis(C3B)
Uanis(C2A) = Uanis(C2B)
Uanis(C5) = Uanis(C6) = Uanis(C4) = Uanis(C1) = Uanis(C2) = Uanis(C3)
4. Others
 Sof(C1B)=Sof(H1B)=Sof(C3B)=Sof(H3BA)=Sof(H3BB)=Sof(H3BC)=Sof(C2B)=Sof(H2BA)=
 Sof(H2BB)=Sof(H2BC)=1-FVAR(1)
 Sof(C1A)=Sof(H1A)=Sof(C2A)=Sof(H2AA)=Sof(H2AB)=Sof(H2AC)=Sof(C3A)=Sof(H3AA)=
 Sof(H3AB)=Sof(H3AC)=FVAR(1)
5.a Ternary CH refined with riding coordinates:
 C00I(H00I), C1A(H1A), C1B(H1B)
5.b Aromatic/amide H refined with riding coordinates:
 C00F(H00F), C00G(H00G), C00H(H00H), C00K(H00K), C00L(H00L), C00O(H00O),
 C00P(H00P), C00R(H00R), C00S(H00S), C00U(H00U), C6(H6), C3(H3), C2(H2), C1(H1),
  C4(H4)
5.c Fitted hexagon refined as free rotating group:
 C6(C5,C3,C2,C1,C4)
5.d Idealised Me refined as rotating group:
 C00Q(H00A,H00B,H00C), C00X(H00D,H00E,H00J), C00Y(H00M,H00N,H00Q), C00Z(H00T,
 H00V,H00W), C010(H01A,H01B,H01C), C011(H01D,H01E,H01F), C012(H01G,H01H,H01I),
 C013(H01J,H01K,H01L), C2A(H2AA,H2AB,H2AC), C3A(H3AA,H3AB,H3AC), C3B(H3BA,H3BB,
 H3BC), C2B(H2BA,H2BB,H2BC)
;
_shelx_shelxl_version_number 2014/7
_olex2_submission_special_instructions 'No special instructions were received'

loop_
_space_group_symop_operation_xyz
'x, y, z'
'-x, y+1/2, -z+1/2'
'-x, -y, -z'
'x, -y-1/2, z-1/2'

loop_
_atom_site_label
_atom_site_type_symbol
_atom_site_fract_x
_atom_site_fract_y
_atom_site_fract_z
_atom_site_U_iso_or_equiv
_atom_site_adp_type
_atom_site_occupancy
_atom_site_site_symmetry_order
_atom_site_calc_flag
_atom_site_refinement_flags_posn
_atom_site_refinement_flags_adp
_atom_site_refinement_flags_occupancy
_atom_site_disorder_assembly
_atom_site_disorder_group
Fe01 Fe 0.65824(4) 0.32008(3) 0.32957(3) 0.02894(18) Uani 1 1 d . . . . .
Cl02 Cl 0.38066(7) 0.45748(5) 0.51295(4) 0.0257(2) Uani 1 1 d . . . . .
Cl03 Cl 0.82296(7) 0.33349(6) 0.39169(5) 0.0332(2) Uani 1 1 d . . . . .
Cl00 Cl 0.23442(8) 0.33548(8) 0.26164(6) 0.0519(3) Uani 1 1 d . . . . .
N005 N 0.5849(2) 0.42687(19) 0.31953(15) 0.0258(7) Uani 1 1 d . . . . .
N006 N 0.5503(2) 0.26365(18) 0.38749(17) 0.0284(7) Uani 1 1 d . . . . .
N007 N 0.6648(3) 0.2733(2) 0.24689(19) 0.0424(9) Uani 1 1 d . . . . .
C008 C 0.4463(3) 0.2993(2) 0.39405(19) 0.0248(8) Uani 1 1 d . . . . .
C009 C 0.3002(3) 0.3990(2) 0.38788(19) 0.0244(8) Uani 1 1 d . . . . .
C00A C 0.4756(3) 0.4341(2) 0.33946(19) 0.0244(8) Uani 1 1 d . . . . .
C00B C 0.2755(3) 0.4365(2) 0.44981(18) 0.0236(8) Uani 1 1 d . . . . .
C00C C 0.6106(3) 0.4964(3) 0.28864(19) 0.0307(9) Uani 1 1 d . . . . .
C00D C 0.4158(3) 0.3760(2) 0.37235(18) 0.0223(8) Uani 1 1 d . . . . .
C00E C 0.5450(3) 0.1898(2) 0.4152(2) 0.0327(9) Uani 1 1 d . . . . .
C00F C 0.5199(3) 0.5487(3) 0.2881(2) 0.0335(9) Uani 1 1 d . . . . .
H00F H 0.5173 0.6010 0.2694 0.040 Uiso 1 1 calc R . . . .
C00G C 0.4365(3) 0.5105(2) 0.3194(2) 0.0294(8) Uani 1 1 d . . . . .
H00G H 0.3655 0.5314 0.3263 0.035 Uiso 1 1 calc R . . . .
C00H C 0.3783(3) 0.2442(2) 0.4258(2) 0.0294(8) Uani 1 1 d . . . . .
H00H H 0.3037 0.2523 0.4359 0.035 Uiso 1 1 calc R . . . .
C00I C 0.4655(3) 0.2699(2) 0.1612(2) 0.0292(8) Uani 1 1 d . . . . .
H00I H 0.4615 0.2616 0.2130 0.035 Uiso 1 1 calc R . . . .
C00J C 0.5704(3) 0.2314(2) 0.1394(2) 0.0276(8) Uani 1 1 d . . . . .
C00K C 0.4386(3) 0.1770(2) 0.4394(2) 0.0341(9) Uani 1 1 d . . . . .
H00K H 0.4138 0.1301 0.4612 0.041 Uiso 1 1 calc R . . . .
C00L C 0.7687(4) 0.1643(2) 0.0999(2) 0.0387(10) Uani 1 1 d . . . . .
H00L H 0.8348 0.1414 0.0852 0.046 Uiso 1 1 calc R . . . .
C00M C 0.6684(3) 0.2369(2) 0.1854(2) 0.0343(9) Uani 1 1 d . . . . .
C00N C 0.2115(3) 0.3837(3) 0.3402(2) 0.0334(9) Uani 1 1 d . . . . .
C00O C 0.6748(3) 0.1590(2) 0.0568(2) 0.0330(9) Uani 1 1 d . . . . .
H00O H 0.6766 0.1324 0.0129 0.040 Uiso 1 1 calc R . . . .
C00P C 0.5765(3) 0.1922(2) 0.0765(2) 0.0322(9) Uani 1 1 d . . . . .
H00P H 0.5122 0.1877 0.0457 0.039 Uiso 1 1 calc R . . . .
C00Q C 0.3628(3) 0.2333(3) 0.1245(2) 0.0379(10) Uani 1 1 d . . . . .
H00A H 0.3595 0.2471 0.0744 0.057 Uiso 1 1 calc GR . . . .
H00B H 0.2973 0.2540 0.1457 0.057 Uiso 1 1 calc GR . . . .
H00C H 0.3655 0.1755 0.1298 0.057 Uiso 1 1 calc GR . . . .
C00R C 0.1695(3) 0.4584(2) 0.4636(2) 0.0323(9) Uani 1 1 d . . . . .
H00R H 0.1557 0.4845 0.5063 0.039 Uiso 1 1 calc R . . . .
C00S C 0.0844(3) 0.4420(3) 0.4149(2) 0.0413(11) Uani 1 1 d . . . . .
H00S H 0.0113 0.4568 0.4240 0.050 Uiso 1 1 calc R . . . .
C00T C 0.7230(3) 0.5165(3) 0.2631(2) 0.0403(10) Uani 1 1 d . . . . .
C00U C 0.1048(3) 0.4044(3) 0.3530(2) 0.0415(11) Uani 1 1 d . . . . .
H00U H 0.0460 0.3926 0.3194 0.050 Uiso 1 1 calc R . . . .
C00V C 0.6396(3) 0.1314(2) 0.4229(3) 0.0444(11) Uani 1 1 d . . . . .
C00W C 0.7695(3) 0.2022(3) 0.1642(2) 0.0447(11) Uani 1 1 d . . . . .
C00X C 0.4684(3) 0.3596(2) 0.1478(2) 0.0352(9) Uani 1 1 d . . . . .
H00D H 0.5334 0.3826 0.1731 0.053 Uiso 1 1 calc GR . . . .
H00E H 0.4018 0.3841 0.1643 0.053 Uiso 1 1 calc GR . . . .
H00J H 0.4718 0.3694 0.0972 0.053 Uiso 1 1 calc GR . . . .
C00Y C 0.8017(3) 0.5359(3) 0.3274(2) 0.0418(11) Uani 1 1 d . . . . .
H00M H 0.7729 0.5811 0.3528 0.063 Uiso 1 1 calc GR . . . .
H00N H 0.8746 0.5492 0.3116 0.063 Uiso 1 1 calc GR . . . .
H00Q H 0.8078 0.4897 0.3587 0.063 Uiso 1 1 calc GR . . . .
C00Z C 0.7190(4) 0.1556(3) 0.4846(3) 0.0463(11) Uani 1 1 d . . . . .
H00T H 0.7484 0.2086 0.4759 0.069 Uiso 1 1 calc GR . . . .
H00V H 0.7796 0.1173 0.4895 0.069 Uiso 1 1 calc GR . . . .
H00W H 0.6797 0.1563 0.5280 0.069 Uiso 1 1 calc GR . . . .
C010 C 0.7718(4) 0.4486(3) 0.2214(2) 0.0545(14) Uani 1 1 d . . . . .
H01A H 0.7825 0.4020 0.2518 0.082 Uiso 1 1 calc GR . . . .
H01B H 0.8429 0.4652 0.2048 0.082 Uiso 1 1 calc GR . . . .
H01C H 0.7214 0.4353 0.1809 0.082 Uiso 1 1 calc GR . . . .
C011 C 0.7134(4) 0.5907(4) 0.2161(3) 0.0613(15) Uani 1 1 d . . . . .
H01D H 0.6619 0.5802 0.1755 0.092 Uiso 1 1 calc GR . . . .
H01E H 0.7858 0.6040 0.1998 0.092 Uiso 1 1 calc GR . . . .
H01F H 0.6862 0.6353 0.2432 0.092 Uiso 1 1 calc GR . . . .
C012 C 0.5939(4) 0.0484(3) 0.4377(4) 0.0749(19) Uani 1 1 d . . . . .
H01G H 0.5590 0.0490 0.4827 0.112 Uiso 1 1 calc GR . . . .
H01H H 0.6541 0.0098 0.4400 0.112 Uiso 1 1 calc GR . . . .
H01I H 0.5393 0.0336 0.3999 0.112 Uiso 1 1 calc GR . . . .
C013 C 0.7032(4) 0.1262(3) 0.3561(3) 0.0561(14) Uani 1 1 d . . . . .
H01J H 0.6516 0.1159 0.3154 0.084 Uiso 1 1 calc GR . . . .
H01K H 0.7570 0.0830 0.3609 0.084 Uiso 1 1 calc GR . . . .
H01L H 0.7415 0.1765 0.3491 0.084 Uiso 1 1 calc GR . . . .
C1A C 0.8685(7) 0.1956(6) 0.2157(5) 0.044(2) Uani 0.637(7) 1 d . . P A 1
H1A H 0.8500 0.2216 0.2606 0.053 Uiso 0.637(7) 1 calc R . P A 1
C2A C 0.9044(8) 0.1091(7) 0.2328(5) 0.071(3) Uani 0.637(7) 1 d . . P A 1
H2AA H 0.8468 0.0823 0.2576 0.107 Uiso 0.637(7) 1 calc GR . P A 1
H2AB H 0.9730 0.1095 0.2627 0.107 Uiso 0.637(7) 1 calc GR . P A 1
H2AC H 0.9162 0.0807 0.1889 0.107 Uiso 0.637(7) 1 calc GR . P A 1
C3A C 0.9598(8) 0.2430(8) 0.1850(6) 0.080(4) Uani 0.637(7) 1 d . . P A 1
H3AA H 0.9847 0.2156 0.1435 0.120 Uiso 0.637(7) 1 calc GR . P A 1
H3AB H 1.0216 0.2484 0.2203 0.120 Uiso 0.637(7) 1 calc GR . P A 1
H3AC H 0.9322 0.2958 0.1713 0.120 Uiso 0.637(7) 1 calc GR . P A 1
C1B C 0.8818(13) 0.2357(11) 0.1979(9) 0.044(2) Uani 0.363(7) 1 d . . P A 2
H1B H 0.8657 0.2571 0.2452 0.053 Uiso 0.363(7) 1 calc R . P A 2
C3B C 0.9392(15) 0.3005(13) 0.1614(12) 0.080(4) Uani 0.363(7) 1 d . . P A 2
H3BA H 0.9579 0.2820 0.1148 0.120 Uiso 0.363(7) 1 calc GR . P A 2
H3BB H 1.0067 0.3151 0.1892 0.120 Uiso 0.363(7) 1 calc GR . P A 2
H3BC H 0.8907 0.3468 0.1561 0.120 Uiso 0.363(7) 1 calc GR . P A 2
C2B C 0.9524(14) 0.1628(12) 0.2115(10) 0.071(3) Uani 0.363(7) 1 d . . P A 2
H2BA H 0.9132 0.1248 0.2398 0.107 Uiso 0.363(7) 1 calc GR . P A 2
H2BB H 1.0217 0.1781 0.2370 0.107 Uiso 0.363(7) 1 calc GR . P A 2
H2BC H 0.9681 0.1383 0.1665 0.107 Uiso 0.363(7) 1 calc GR . P A 2
C6 C 1.1240(6) 0.0677(4) 0.4744(4) 0.163(2) Uani 1 1 d . . . . .
H6 H 1.1489 0.0143 0.4752 0.196 Uiso 1 1 calc R . . . .
C5 C 1.0536(6) 0.0944(5) 0.4190(4) 0.163(2) Uani 1 1 d G U . . .
C3 C 1.0172(5) 0.1726(5) 0.4178(3) 0.163(2) Uani 1 1 d G . . . .
H3 H 0.9691 0.1909 0.3799 0.196 Uiso 1 1 calc R . . . .
C2 C 1.0511(6) 0.2241(4) 0.4719(4) 0.163(2) Uani 1 1 d G . . . .
H2 H 1.0262 0.2776 0.4711 0.196 Uiso 1 1 calc R . . . .
C1 C 1.1215(6) 0.1974(4) 0.5273(3) 0.163(2) Uani 1 1 d G . . . .
H1 H 1.1447 0.2326 0.5643 0.196 Uiso 1 1 calc R . . . .
C4 C 1.1579(5) 0.1192(5) 0.5285(3) 0.163(2) Uani 1 1 d G . . . .
H4 H 1.2061 0.1010 0.5664 0.196 Uiso 1 1 calc R . . . .
F1 F 1.0039(9) 0.0275(8) 0.3757(7) 0.350(8) Uani 1 1 d . U . . .

loop_
_atom_site_aniso_label
_atom_site_aniso_U_11
_atom_site_aniso_U_22
_atom_site_aniso_U_33
_atom_site_aniso_U_23
_atom_site_aniso_U_13
_atom_site_aniso_U_12
Fe01 0.0154(3) 0.0421(4) 0.0290(3) -0.0122(2) -0.0007(2) 0.0025(2)
Cl02 0.0201(4) 0.0326(5) 0.0238(5) -0.0025(4) -0.0024(3) -0.0006(4)
Cl03 0.0179(4) 0.0460(6) 0.0353(5) -0.0027(4) -0.0021(4) -0.0014(4)
Cl00 0.0247(5) 0.0878(9) 0.0419(6) -0.0342(6) -0.0073(4) 0.0030(5)
N005 0.0174(14) 0.0367(18) 0.0232(16) -0.0053(14) -0.0011(12) -0.0032(13)
N006 0.0170(15) 0.0287(17) 0.0389(19) -0.0131(14) -0.0031(13) 0.0015(12)
N007 0.0287(18) 0.061(2) 0.037(2) -0.0166(18) -0.0030(15) 0.0092(17)
C008 0.0171(17) 0.031(2) 0.0261(19) -0.0096(16) -0.0028(14) -0.0003(15)
C009 0.0168(17) 0.0283(19) 0.028(2) -0.0013(16) -0.0007(14) -0.0002(14)
C00A 0.0150(16) 0.035(2) 0.0226(18) -0.0060(15) -0.0018(14) -0.0003(15)
C00B 0.0176(17) 0.0297(19) 0.0232(19) -0.0004(15) -0.0016(14) -0.0007(14)
C00C 0.0241(19) 0.046(2) 0.0212(19) -0.0026(17) -0.0032(15) -0.0085(17)
C00D 0.0137(16) 0.032(2) 0.0211(18) -0.0086(15) -0.0032(13) -0.0023(14)
C00E 0.028(2) 0.025(2) 0.044(2) -0.0133(18) -0.0081(17) 0.0008(16)
C00F 0.031(2) 0.041(2) 0.028(2) 0.0031(18) -0.0041(16) -0.0060(18)
C00G 0.0212(18) 0.037(2) 0.030(2) -0.0033(17) -0.0034(15) 0.0001(16)
C00H 0.0224(18) 0.035(2) 0.030(2) -0.0080(17) -0.0017(15) -0.0015(16)
C00I 0.031(2) 0.029(2) 0.028(2) -0.0050(16) -0.0025(16) 0.0036(16)
C00J 0.032(2) 0.0226(19) 0.028(2) -0.0013(16) 0.0014(16) -0.0034(15)
C00K 0.031(2) 0.029(2) 0.042(2) -0.0046(18) -0.0064(17) -0.0064(17)
C00L 0.039(2) 0.040(2) 0.038(2) -0.0075(19) 0.0112(19) 0.0042(19)
C00M 0.032(2) 0.040(2) 0.031(2) -0.0126(18) 0.0001(17) 0.0033(18)
C00N 0.0227(19) 0.046(2) 0.031(2) -0.0110(18) -0.0020(16) 0.0000(17)
C00O 0.050(3) 0.024(2) 0.025(2) -0.0039(16) 0.0060(18) -0.0013(18)
C00P 0.040(2) 0.026(2) 0.030(2) -0.0030(16) -0.0036(17) -0.0045(17)
C00Q 0.032(2) 0.046(3) 0.036(2) -0.0108(19) 0.0017(18) 0.0003(19)
C00R 0.0231(19) 0.043(2) 0.031(2) -0.0044(18) 0.0039(16) 0.0048(17)
C00S 0.0152(18) 0.063(3) 0.046(3) -0.008(2) 0.0009(17) 0.0065(18)
C00T 0.028(2) 0.062(3) 0.031(2) 0.004(2) 0.0040(17) -0.009(2)
C00U 0.0171(18) 0.067(3) 0.040(2) -0.014(2) -0.0050(17) 0.0008(19)
C00V 0.034(2) 0.028(2) 0.070(3) -0.011(2) -0.010(2) 0.0069(18)
C00W 0.031(2) 0.059(3) 0.044(3) -0.019(2) 0.0015(19) 0.007(2)
C00X 0.037(2) 0.033(2) 0.035(2) -0.0040(18) -0.0036(18) 0.0038(18)
C00Y 0.0210(19) 0.057(3) 0.047(3) 0.005(2) 0.0004(18) -0.0111(19)
C00Z 0.038(2) 0.036(2) 0.063(3) -0.002(2) -0.013(2) 0.0093(19)
C010 0.034(2) 0.095(4) 0.036(3) -0.007(3) 0.011(2) -0.013(2)
C011 0.041(3) 0.094(4) 0.049(3) 0.030(3) 0.005(2) -0.014(3)
C012 0.047(3) 0.026(2) 0.149(6) -0.012(3) -0.014(3) 0.005(2)
C013 0.038(2) 0.052(3) 0.076(4) -0.031(3) -0.016(2) 0.022(2)
C1A 0.023(3) 0.068(7) 0.042(5) -0.020(5) 0.006(3) 0.000(4)
C2A 0.050(5) 0.094(8) 0.066(6) -0.027(6) -0.019(4) 0.041(5)
C3A 0.047(5) 0.104(9) 0.091(8) -0.043(7) 0.022(5) -0.035(6)
C1B 0.023(3) 0.068(7) 0.042(5) -0.020(5) 0.006(3) 0.000(4)
C3B 0.047(5) 0.104(9) 0.091(8) -0.043(7) 0.022(5) -0.035(6)
C2B 0.050(5) 0.094(8) 0.066(6) -0.027(6) -0.019(4) 0.041(5)
C6 0.133(4) 0.212(6) 0.143(4) 0.005(4) -0.006(3) 0.081(4)
C5 0.133(4) 0.212(6) 0.143(4) 0.005(4) -0.006(3) 0.081(4)
C3 0.133(4) 0.212(6) 0.143(4) 0.005(4) -0.006(3) 0.081(4)
C2 0.133(4) 0.212(6) 0.143(4) 0.005(4) -0.006(3) 0.081(4)
C1 0.133(4) 0.212(6) 0.143(4) 0.005(4) -0.006(3) 0.081(4)
C4 0.133(4) 0.212(6) 0.143(4) 0.005(4) -0.006(3) 0.081(4)
F1 0.257(11) 0.445(17) 0.342(14) -0.226(13) -0.024(10) 0.129(10)

loop_
_atom_type_symbol
_atom_type_description
_atom_type_scat_dispersion_real
_atom_type_scat_dispersion_imag
_atom_type_scat_source
C C 0.0033 0.0016 'International Tables Vol C Tables 4.2.6.8 and 6.1.1.4'
H H 0.0000 0.0000 'International Tables Vol C Tables 4.2.6.8 and 6.1.1.4'
Cl Cl 0.1484 0.1585 'International Tables Vol C Tables 4.2.6.8 and 6.1.1.4'
F F 0.0171 0.0103 'International Tables Vol C Tables 4.2.6.8 and 6.1.1.4'
Fe Fe 0.3463 0.8444 'International Tables Vol C Tables 4.2.6.8 and 6.1.1.4'
N N 0.0061 0.0033 'International Tables Vol C Tables 4.2.6.8 and 6.1.1.4'

loop_
_geom_angle_atom_site_label_1
_geom_angle_atom_site_label_2
_geom_angle_atom_site_label_3
_geom_angle
N005 Fe01 Cl03 109.38(9)
N006 Fe01 Cl03 110.35(9)
N006 Fe01 N005 100.00(12)
N007 Fe01 Cl03 114.79(11)
N007 Fe01 N005 111.07(15)
N007 Fe01 N006 110.25(15)
C00A N005 Fe01 118.1(2)
C00C N005 Fe01 134.4(3)
C00C N005 C00A 106.9(3)
C008 N006 Fe01 117.9(3)
C00E N006 Fe01 134.3(3)
C00E N006 C008 106.9(3)
C00M N007 Fe01 178.8(4)
C00D C008 N006 126.0(3)
C00D C008 C00H 125.7(3)
C00H C008 N006 108.3(3)
C00B C009 C00D 122.6(3)
C00B C009 C00N 116.0(3)
C00N C009 C00D 121.4(3)
N005 C00A C00G 108.1(3)
C00D C00A N005 126.1(3)
C00D C00A C00G 125.7(3)
C009 C00B Cl02 119.4(3)
C00R C00B Cl02 118.1(3)
C00R C00B C009 122.5(3)
N005 C00C C00F 109.9(3)
N005 C00C C00T 124.7(4)
C00F C00C C00T 125.3(4)
C008 C00D C009 114.4(3)
C00A C00D C008 130.2(3)
C00A C00D C009 115.4(3)
N006 C00E C00K 109.5(3)
N006 C00E C00V 125.4(4)
C00K C00E C00V 125.0(4)
C00C C00F H00F 126.1
C00G C00F C00C 107.7(4)
C00G C00F H00F 126.1
C00A C00G H00G 126.3
C00F C00G C00A 107.4(3)
C00F C00G H00G 126.3
C008 C00H H00H 126.1
C00K C00H C008 107.7(3)
C00K C00H H00H 126.1
C00J C00I H00I 107.8
C00J C00I C00Q 112.5(3)
C00J C00I C00X 110.3(3)
C00Q C00I H00I 107.8
C00Q C00I C00X 110.4(3)
C00X C00I H00I 107.8
C00M C00J C00I 119.1(3)
C00P C00J C00I 122.6(3)
C00P C00J C00M 118.2(4)
C00E C00K H00K 126.2
C00H C00K C00E 107.6(4)
C00H C00K H00K 126.2
C00O C00L H00L 119.3
C00O C00L C00W 121.4(4)
C00W C00L H00L 119.3
N007 C00M C00J 119.7(3)
N007 C00M C00W 120.8(4)
C00J C00M C00W 119.6(3)
C009 C00N Cl00 119.2(3)
C00U C00N Cl00 118.3(3)
C00U C00N C009 122.5(4)
C00L C00O H00O 119.6
C00L C00O C00P 120.8(4)
C00P C00O H00O 119.6
C00J C00P C00O 121.5(4)
C00J C00P H00P 119.2
C00O C00P H00P 119.2
C00I C00Q H00A 109.5
C00I C00Q H00B 109.5
C00I C00Q H00C 109.5
H00A C00Q H00B 109.5
H00A C00Q H00C 109.5
H00B C00Q H00C 109.5
C00B C00R H00R 120.3
C00S C00R C00B 119.5(4)
C00S C00R H00R 120.3
C00R C00S H00S 120.0
C00U C00S C00R 120.1(4)
C00U C00S H00S 120.0
C00C C00T C00Y 108.6(3)
C00C C00T C010 112.7(4)
C00C C00T C011 109.3(4)
C010 C00T C00Y 109.2(4)
C010 C00T C011 108.9(4)
C011 C00T C00Y 108.0(4)
C00N C00U H00U 120.3
C00S C00U C00N 119.4(4)
C00S C00U H00U 120.3
C00E C00V C00Z 109.9(3)
C00E C00V C012 109.1(4)
C00E C00V C013 112.2(4)
C00Z C00V C012 108.7(4)
C00Z C00V C013 109.0(4)
C013 C00V C012 108.0(4)
C00L C00W C00M 118.5(4)
C00L C00W C1A 120.2(5)
C00L C00W C1B 118.9(7)
C00M C00W C1A 120.6(5)
C00M C00W C1B 118.3(7)
C00I C00X H00D 109.5
C00I C00X H00E 109.5
C00I C00X H00J 109.5
H00D C00X H00E 109.5
H00D C00X H00J 109.5
H00E C00X H00J 109.5
C00T C00Y H00M 109.5
C00T C00Y H00N 109.5
C00T C00Y H00Q 109.5
H00M C00Y H00N 109.5
H00M C00Y H00Q 109.5
H00N C00Y H00Q 109.5
C00V C00Z H00T 109.5
C00V C00Z H00V 109.5
C00V C00Z H00W 109.5
H00T C00Z H00V 109.5
H00T C00Z H00W 109.5
H00V C00Z H00W 109.5
C00T C010 H01A 109.5
C00T C010 H01B 109.5
C00T C010 H01C 109.5
H01A C010 H01B 109.5
H01A C010 H01C 109.5
H01B C010 H01C 109.5
C00T C011 H01D 109.5
C00T C011 H01E 109.5
C00T C011 H01F 109.5
H01D C011 H01E 109.5
H01D C011 H01F 109.5
H01E C011 H01F 109.5
C00V C012 H01G 109.5
C00V C012 H01H 109.5
C00V C012 H01I 109.5
H01G C012 H01H 109.5
H01G C012 H01I 109.5
H01H C012 H01I 109.5
C00V C013 H01J 109.5
C00V C013 H01K 109.5
C00V C013 H01L 109.5
H01J C013 H01K 109.5
H01J C013 H01L 109.5
H01K C013 H01L 109.5
C00W C1A H1A 108.0
C00W C1A C2A 114.1(7)
C00W C1A C3A 106.6(8)
C2A C1A H1A 108.0
C3A C1A H1A 108.0
C3A C1A C2A 111.9(8)
C1A C2A H2AA 109.5
C1A C2A H2AB 109.5
C1A C2A H2AC 109.5
H2AA C2A H2AB 109.5
H2AA C2A H2AC 109.5
H2AB C2A H2AC 109.5
C1A C3A H3AA 109.5
C1A C3A H3AB 109.5
C1A C3A H3AC 109.5
H3AA C3A H3AB 109.5
H3AA C3A H3AC 109.5
H3AB C3A H3AC 109.5
C00W C1B H1B 106.3
C3B C1B C00W 119.5(14)
C3B C1B H1B 106.3
C3B C1B C2B 113.3(16)
C2B C1B C00W 104.3(13)
C2B C1B H1B 106.3
C1B C3B H3BA 109.5
C1B C3B H3BB 109.5
C1B C3B H3BC 109.5
H3BA C3B H3BB 109.5
H3BA C3B H3BC 109.5
H3BB C3B H3BC 109.5
C1B C2B H2BA 109.5
C1B C2B H2BB 109.5
C1B C2B H2BC 109.5
H2BA C2B H2BB 109.5
H2BA C2B H2BC 109.5
H2BB C2B H2BC 109.5
C5 C6 H6 120.0
C5 C6 C4 120.0
C4 C6 H6 120.0
C6 C5 C3 120.0
C6 C5 F1 112.4(8)
C3 C5 F1 125.9(7)
C5 C3 H3 120.0
C2 C3 C5 120.0
C2 C3 H3 120.0
C3 C2 H2 120.0
C3 C2 C1 120.0
C1 C2 H2 120.0
C2 C1 H1 120.0
C4 C1 C2 120.0
C4 C1 H1 120.0
C6 C4 H4 120.0
C1 C4 C6 120.0
C1 C4 H4 120.0

loop_
_geom_bond_atom_site_label_1
_geom_bond_atom_site_label_2
_geom_bond_distance
Fe01 Cl03 2.2727(10)
Fe01 N005 2.012(3)
Fe01 N006 2.007(3)
Fe01 N007 1.767(3)
Cl02 C00B 1.735(3)
Cl00 C00N 1.740(4)
N005 C00A 1.411(4)
N005 C00C 1.356(5)
N006 C008 1.413(4)
N006 C00E 1.354(5)
N007 C00M 1.324(5)
C008 C00D 1.401(5)
C008 C00H 1.405(5)
C009 C00B 1.387(5)
C009 C00D 1.508(5)
C009 C00N 1.389(5)
C00A C00D 1.391(5)
C00A C00G 1.417(5)
C00B C00R 1.382(5)
C00C C00F 1.411(6)
C00C C00T 1.520(5)
C00E C00K 1.418(6)
C00E C00V 1.514(5)
C00F H00F 0.9500
C00F C00G 1.370(5)
C00G H00G 0.9500
C00H H00H 0.9500
C00H C00K 1.366(6)
C00I H00I 1.0000
C00I C00J 1.513(5)
C00I C00Q 1.523(5)
C00I C00X 1.534(5)
C00J C00M 1.438(5)
C00J C00P 1.373(5)
C00K H00K 0.9500
C00L H00L 0.9500
C00L C00O 1.366(6)
C00L C00W 1.381(6)
C00M C00W 1.443(6)
C00N C00U 1.382(5)
C00O H00O 0.9500
C00O C00P 1.394(6)
C00P H00P 0.9500
C00Q H00A 0.9800
C00Q H00B 0.9800
C00Q H00C 0.9800
C00R H00R 0.9500
C00R C00S 1.374(6)
C00S H00S 0.9500
C00S C00U 1.374(6)
C00T C00Y 1.541(6)
C00T C010 1.532(7)
C00T C011 1.538(7)
C00U H00U 0.9500
C00V C00Z 1.527(6)
C00V C012 1.537(7)
C00V C013 1.533(7)
C00W C1A 1.507(10)
C00W C1B 1.576(17)
C00X H00D 0.9800
C00X H00E 0.9800
C00X H00J 0.9800
C00Y H00M 0.9800
C00Y H00N 0.9800
C00Y H00Q 0.9800
C00Z H00T 0.9800
C00Z H00V 0.9800
C00Z H00W 0.9800
C010 H01A 0.9800
C010 H01B 0.9800
C010 H01C 0.9800
C011 H01D 0.9800
C011 H01E 0.9800
C011 H01F 0.9800
C012 H01G 0.9800
C012 H01H 0.9800
C012 H01I 0.9800
C013 H01J 0.9800
C013 H01K 0.9800
C013 H01L 0.9800
C1A H1A 1.0000
C1A C2A 1.550(13)
C1A C3A 1.516(12)
C2A H2AA 0.9800
C2A H2AB 0.9800
C2A H2AC 0.9800
C3A H3AA 0.9800
C3A H3AB 0.9800
C3A H3AC 0.9800
C1B H1B 1.0000
C1B C3B 1.49(2)
C1B C2B 1.51(2)
C3B H3BA 0.9800
C3B H3BB 0.9800
C3B H3BC 0.9800
C2B H2BA 0.9800
C2B H2BB 0.9800
C2B H2BC 0.9800
C6 H6 0.9500
C6 C5 1.3900
C6 C4 1.3900
C5 C3 1.3900
C5 F1 1.500(12)
C3 H3 0.9500
C3 C2 1.3900
C2 H2 0.9500
C2 C1 1.3900
C1 H1 0.9500
C1 C4 1.3900
C4 H4 0.9500

loop_
_geom_torsion_atom_site_label_1
_geom_torsion_atom_site_label_2
_geom_torsion_atom_site_label_3
_geom_torsion_atom_site_label_4
_geom_torsion
Fe01 N005 C00A C00D 6.9(5)
Fe01 N005 C00A C00G -172.4(2)
Fe01 N005 C00C C00F 170.6(3)
Fe01 N005 C00C C00T -13.2(6)
Fe01 N006 C008 C00D -9.7(5)
Fe01 N006 C008 C00H 169.9(2)
Fe01 N006 C00E C00K -168.1(3)
Fe01 N006 C00E C00V 14.8(6)
Cl02 C00B C00R C00S -179.5(3)
Cl00 C00N C00U C00S 179.6(4)
N005 C00A C00D C008 0.6(6)
N005 C00A C00D C009 -179.9(3)
N005 C00A C00G C00F 0.0(4)
N005 C00C C00F C00G 0.0(4)
N005 C00C C00T C00Y -75.6(5)
N005 C00C C00T C010 45.5(5)
N005 C00C C00T C011 166.8(4)
N006 C008 C00D C009 -178.4(3)
N006 C008 C00D C00A 1.0(6)
N006 C008 C00H C00K 0.9(4)
N006 C00E C00K C00H 0.2(4)
N006 C00E C00V C00Z 76.0(6)
N006 C00E C00V C012 -165.0(4)
N006 C00E C00V C013 -45.5(5)
N007 C00M C00W C00L 179.4(4)
N007 C00M C00W C1A 9.3(8)
N007 C00M C00W C1B -24.1(10)
C008 N006 C00E C00K 0.3(4)
C008 N006 C00E C00V -176.7(4)
C008 C00H C00K C00E -0.7(4)
C009 C00B C00R C00S 0.7(6)
C009 C00N C00U C00S 0.4(7)
C00A N005 C00C C00F 0.0(4)
C00A N005 C00C C00T 176.2(3)
C00B C009 C00D C008 91.1(4)
C00B C009 C00D C00A -88.4(4)
C00B C009 C00N Cl00 -179.0(3)
C00B C009 C00N C00U 0.2(6)
C00B C00R C00S C00U -0.1(7)
C00C N005 C00A C00D 179.3(3)
C00C N005 C00A C00G 0.0(4)
C00C C00F C00G C00A 0.0(4)
C00D C008 C00H C00K -179.5(3)
C00D C009 C00B Cl02 -0.6(5)
C00D C009 C00B C00R 179.2(4)
C00D C009 C00N Cl00 1.0(5)
C00D C009 C00N C00U -179.8(4)
C00D C00A C00G C00F -179.3(3)
C00E N006 C008 C00D 179.6(3)
C00E N006 C008 C00H -0.7(4)
C00F C00C C00T C00Y 100.0(5)
C00F C00C C00T C010 -138.9(4)
C00F C00C C00T C011 -17.6(6)
C00G C00A C00D C008 179.8(4)
C00G C00A C00D C009 -0.8(5)
C00H C008 C00D C009 2.0(5)
C00H C008 C00D C00A -178.6(4)
C00I C00J C00M N007 2.0(6)
C00I C00J C00M C00W -178.4(4)
C00I C00J C00P C00O 178.4(4)
C00J C00M C00W C00L -0.2(7)
C00J C00M C00W C1A -170.3(6)
C00J C00M C00W C1B 156.3(8)
C00K C00E C00V C00Z -100.6(5)
C00K C00E C00V C012 18.4(6)
C00K C00E C00V C013 138.0(4)
C00L C00O C00P C00J 0.2(6)
C00L C00W C1A C2A -53.6(9)
C00L C00W C1A C3A 70.4(9)
C00L C00W C1B C3B 63.8(16)
C00L C00W C1B C2B -64.0(14)
C00M C00J C00P C00O -0.6(6)
C00M C00W C1A C2A 116.3(7)
C00M C00W C1A C3A -119.6(7)
C00M C00W C1B C3B -92.6(15)
C00M C00W C1B C2B 139.6(11)
C00N C009 C00B Cl02 179.5(3)
C00N C009 C00B C00R -0.7(6)
C00N C009 C00D C008 -88.9(4)
C00N C009 C00D C00A 91.5(4)
C00O C00L C00W C00M -0.2(7)
C00O C00L C00W C1A 169.9(6)
C00O C00L C00W C1B -156.6(9)
C00P C00J C00M N007 -179.0(4)
C00P C00J C00M C00W 0.6(6)
C00Q C00I C00J C00M -157.3(4)
C00Q C00I C00J C00P 23.7(5)
C00R C00S C00U C00N -0.4(7)
C00T C00C C00F C00G -176.2(4)
C00V C00E C00K C00H 177.3(4)
C00W C00L C00O C00P 0.3(7)
C00X C00I C00J C00M 78.9(4)
C00X C00I C00J C00P -100.0(4)
C6 C5 C3 C2 0.0
C5 C6 C4 C1 0.0
C5 C3 C2 C1 0.0
C3 C2 C1 C4 0.0
C2 C1 C4 C6 0.0
C4 C6 C5 C3 0.0
C4 C6 C5 F1 -165.7(8)
F1 C5 C3 C2 163.7(10)
